data_2015808
loop_
_publ_author_name
'Kyzio\/l, Janusz'
'Daszkiewicz, Zdzis\/law'
'Zaleski, Jacek'

_publ_section_title
;
 2,4,6-Trimethyl-<i>N</i>-nitroaniline
;
_journal_coeditor_code HJ3024
_journal_issue 2
_journal_name_full 'Acta Crystallographica Section C'
_journal_page_first o126
_journal_page_last o128
_journal_paper_doi 10.1107/S0108270106055776
_journal_volume 63
_journal_year 2007
_chemical_formula_iupac 'C9 H12 N2 O2'
_chemical_formula_moiety 'C9 H12 N2 O2'
_chemical_formula_sum 'C9 H12 N2 O2'
_chemical_formula_weight 180.21
_chemical_name_common
;
mesitylnitramine
;
_chemical_name_systematic
;
2,4,6-trimethyl-N-nitroaniline
;
_space_group_IT_number 61
_symmetry_cell_setting orthorhombic
_symmetry_space_group_name_Hall '-P 2ac 2ab'
_symmetry_space_group_name_H-M 'P b c a'
_atom_sites_solution_hydrogens geom
_atom_sites_solution_primary direct
_atom_sites_solution_secondary difmap
_audit_creation_method SHELXL-97
_cell_angle_alpha 90.00
_cell_angle_beta 90.00
_cell_angle_gamma 90.00
_cell_formula_units_Z 8
_cell_length_a 7.6217(6)
_cell_length_b 15.8538(13)
_cell_length_c 16.3696(12)
_cell_measurement_reflns_used 2650
_cell_measurement_temperature 295(2)
_cell_measurement_theta_max 29.56
_cell_measurement_theta_min 3.22
_cell_volume 1978.0(3)
_computing_cell_refinement
;
CrysAlis RED (Oxford Diffraction, 2002 ??2006)
;
_computing_data_collection
;
CrysAlis CCD (Oxford Diffraction, 2002 ??2006)
;
_computing_data_reduction 'CrysAlis RED'
_computing_molecular_graphics 'SHELXTL (Sheldrick, 1990)'
_computing_publication_material SHELXL97
_computing_structure_refinement 'SHELXL97 (Sheldrick, 1997)'
_computing_structure_solution 'SHELXS97 (Sheldrick, 1997)'
_diffrn_ambient_temperature 295(2)
_diffrn_detector_area_resol_mean 8.2765
_diffrn_measured_fraction_theta_full 0.994
_diffrn_measured_fraction_theta_max 0.953
_diffrn_measurement_device_type 'Oxford Diffraction Xcalibur'
_diffrn_measurement_method \w
_diffrn_radiation_monochromator graphite
_diffrn_radiation_source 'fine-focus sealed tube'
_diffrn_radiation_type MoK\a
_diffrn_radiation_wavelength 0.71073
_diffrn_reflns_av_R_equivalents 0.0382
_diffrn_reflns_av_sigmaI/netI 0.0440
_diffrn_reflns_limit_h_max 7
_diffrn_reflns_limit_h_min -10
_diffrn_reflns_limit_k_max 21
_diffrn_reflns_limit_k_min -21
_diffrn_reflns_limit_l_max 22
_diffrn_reflns_limit_l_min -22
_diffrn_reflns_number 14835
_diffrn_reflns_theta_full 27.00
_diffrn_reflns_theta_max 29.56
_diffrn_reflns_theta_min 3.22
_diffrn_standards_decay_% 0
_diffrn_standards_interval_count 0
_diffrn_standards_interval_time 0
_diffrn_standards_number 0
_exptl_absorpt_coefficient_mu 0.087
_exptl_absorpt_correction_type none
_exptl_crystal_colour colourless
_exptl_crystal_density_diffrn 1.210
_exptl_crystal_density_method 'not measured'
_exptl_crystal_description plate
_exptl_crystal_F_000 768
_exptl_crystal_size_max 0.30
_exptl_crystal_size_mid 0.25
_exptl_crystal_size_min 0.15
_refine_diff_density_max 0.138
_refine_diff_density_min -0.180
_refine_ls_extinction_method none
_refine_ls_goodness_of_fit_ref 0.981
_refine_ls_hydrogen_treatment mixed
_refine_ls_matrix_type full
_refine_ls_number_parameters 136
_refine_ls_number_reflns 2650
_refine_ls_number_restraints 0
_refine_ls_restrained_S_all 0.981
_refine_ls_R_factor_all 0.1296
_refine_ls_R_factor_gt 0.0462
_refine_ls_shift/su_max 0.018
_refine_ls_shift/su_mean 0.000
_refine_ls_structure_factor_coef Fsqd
_refine_ls_weighting_details 'calc w=1/[\s^2^(Fo^2^)+(0.0662P)^2^]'
_refine_ls_weighting_scheme calc
_refine_ls_wR_factor_gt 0.1107
_refine_ls_wR_factor_ref 0.1417
_reflns_number_gt 1329
_reflns_number_total 2650
_reflns_threshold_expression >2sigma(I)
_cod_data_source_file hj3024.cif
_cod_data_source_block I
_cod_depositor_comments
;
The following automatic conversions were performed:
'_geom_bond_publ_flag' value 'Y' changed to 'y' according to
'/home/saulius/struct/CIF-dictionaries/cif_core.dic' dictionary named
'cif_core.dic' version 2.4.1 from 2010-06-29 (6 times).

Automatic conversion script
Id: cif_fix_enum 1527 2010-12-29 10:47:43Z saulius 

The following automatic conversions were performed:

'_geom_bond_publ_flag' value 'Y' changed to 'y' according to
/home/saulius/struct/CIF-dictionaries/cif_core.dic dictionary named
'cif_core.dic' version 2.4.1 from 2010-06-29 (6 times).

Automatic conversion script
Id: cif_fix_values 1715 2011-07-08 13:25:40Z adriana 
;
_cod_database_code 2015808
_cod_database_fobs_code 2015808

loop_
_symmetry_equiv_pos_as_xyz
'x, y, z'
'-x+1/2, -y, z+1/2'
'-x, y+1/2, -z+1/2'
'x+1/2, -y+1/2, -z'
'-x, -y, -z'
'x-1/2, y, -z-1/2'
'x, -y-1/2, z-1/2'
'-x-1/2, y-1/2, z'

loop_
_atom_site_type_symbol
_atom_site_label
_atom_site_fract_x
_atom_site_fract_y
_atom_site_fract_z
_atom_site_U_iso_or_equiv
_atom_site_adp_type
_atom_site_calc_flag
_atom_site_refinement_flags
_atom_site_occupancy
C C1 0.67825(18) 0.10160(10) 0.43212(9) 0.0446(4) Uani d . 1
C C2 0.7203(2) 0.04127(10) 0.49085(10) 0.0490(4) Uani d . 1
C C3 0.6978(2) 0.06377(13) 0.57205(11) 0.0603(5) Uani d . 1
H H3 0.725(2) 0.0233(11) 0.6117(11) 0.067(5) Uiso d . 1
C C4 0.6343(2) 0.14221(14) 0.59470(10) 0.0618(5) Uani d . 1
C C5 0.5926(2) 0.19971(14) 0.53433(11) 0.0607(5) Uani d . 1
H H5 0.553(2) 0.2542(12) 0.5478(9) 0.059(5) Uiso d . 1
C C6 0.61392(19) 0.18130(10) 0.45211(10) 0.0508(4) Uani d . 1
N N7 0.69934(18) 0.08020(9) 0.34776(8) 0.0565(4) Uani d . 1
H H7 0.611(2) 0.0748(11) 0.3143(12) 0.073(6) Uiso d . 1
N N8 0.85605(17) 0.08802(9) 0.31136(9) 0.0595(4) Uani d . 1
O O9 0.86195(16) 0.07215(11) 0.23793(8) 0.0891(5) Uani d . 1
O O10 0.98268(15) 0.10748(10) 0.35257(8) 0.0845(5) Uani d . 1
C C21 0.7865(3) -0.04470(11) 0.46764(13) 0.0698(6) Uani d . 1
H H21A 0.7971 -0.0797 0.5168 0.127(4) Uiso calc R 1
H H21B 0.9016 -0.0394 0.4415 0.127(4) Uiso calc R 1
H H21C 0.7040 -0.0711 0.4295 0.127(4) Uiso calc R 1
C C41 0.6102(3) 0.16377(18) 0.68379(12) 0.1000(8) Uani d . 1
H H41A 0.6355 0.1140 0.7172 0.095(6) Uiso calc PR 0.50
H H41B 0.4889 0.1819 0.6932 0.095(6) Uiso calc PR 0.50
H H41C 0.6905 0.2095 0.6988 0.095(6) Uiso calc PR 0.50
H H41D 0.5745 0.2229 0.6889 0.095(6) Uiso calc PR 0.50
H H41E 0.7211 0.1550 0.7129 0.095(6) Uiso calc PR 0.50
H H41F 0.5195 0.1274 0.7074 0.095(6) Uiso calc PR 0.50
C C61 0.5704(3) 0.24532(12) 0.38785(12) 0.0807(6) Uani d . 1
H H61A 0.5194 0.2954 0.4137 0.127(4) Uiso calc R 1
H H61B 0.4857 0.2212 0.3493 0.127(4) Uiso calc R 1
H H61C 0.6775 0.2612 0.3585 0.127(4) Uiso calc R 1

loop_
_atom_site_aniso_label
_atom_site_aniso_U_11
_atom_site_aniso_U_22
_atom_site_aniso_U_33
_atom_site_aniso_U_12
_atom_site_aniso_U_13
_atom_site_aniso_U_23
C1 0.0354(8) 0.0583(10) 0.0402(9) -0.0026(7) 0.0000(6) -0.0054(7)
C2 0.0343(8) 0.0576(11) 0.0552(10) -0.0065(7) -0.0022(7) 0.0009(8)
C3 0.0508(10) 0.0809(14) 0.0491(11) -0.0075(9) -0.0024(8) 0.0138(10)
C4 0.0515(10) 0.0894(14) 0.0445(10) -0.0074(10) 0.0042(8) -0.0082(10)
C5 0.0560(11) 0.0638(12) 0.0624(12) 0.0011(9) 0.0065(9) -0.0152(10)
C6 0.0457(9) 0.0564(10) 0.0502(10) -0.0005(8) 0.0014(7) -0.0026(8)
N7 0.0376(8) 0.0881(11) 0.0439(8) -0.0028(7) 0.0006(6) -0.0136(7)
N8 0.0469(8) 0.0810(11) 0.0505(9) -0.0012(7) 0.0062(7) -0.0103(8)
O9 0.0657(9) 0.1543(15) 0.0472(8) -0.0058(8) 0.0115(6) -0.0240(8)
O10 0.0451(7) 0.1375(13) 0.0711(9) -0.0194(7) 0.0026(6) -0.0200(8)
C21 0.0573(11) 0.0564(12) 0.0957(16) 0.0020(9) -0.0062(10) 0.0003(10)
C41 0.0969(17) 0.150(2) 0.0530(13) -0.0057(15) 0.0090(11) -0.0188(14)
C61 0.0932(14) 0.0716(13) 0.0774(14) 0.0143(11) 0.0004(12) 0.0141(11)

loop_
_atom_type_symbol
_atom_type_description
_atom_type_scat_dispersion_real
_atom_type_scat_dispersion_imag
_atom_type_scat_source
C C 0.0033 0.0016 'International Tables Vol C Tables 4.2.6.8 and 6.1.1.4'
H H 0.0000 0.0000 'International Tables Vol C Tables 4.2.6.8 and 6.1.1.4'
N N 0.0061 0.0033 'International Tables Vol C Tables 4.2.6.8 and 6.1.1.4'
O O 0.0106 0.0060 'International Tables Vol C Tables 4.2.6.8 and 6.1.1.4'

loop_
_geom_angle_atom_site_label_1
_geom_angle_atom_site_label_2
_geom_angle_atom_site_label_3
_geom_angle
_geom_angle_publ_flag
C2 C1 C6 122.75(14) y
C2 C1 N7 118.50(14) ?
C6 C1 N7 118.74(14) ?
C3 C2 C1 117.15(16) y
C3 C2 C21 121.15(17) ?
C1 C2 C21 121.71(15) ?
C4 C3 C2 122.05(17) y
C4 C3 H3 120.5(11) ?
C2 C3 H3 117.5(11) ?
C5 C4 C3 118.77(16) y
C5 C4 C41 120.9(2) ?
C3 C4 C41 120.31(19) ?
C4 C5 C6 121.91(18) y
C4 C5 H5 120.8(9) ?
C6 C5 H5 117.2(9) ?
C5 C6 C1 117.36(15) y
C5 C6 C61 120.85(16) ?
C1 C6 C61 121.79(15) ?
N8 N7 C1 120.47(13) y
N8 N7 H7 114.7(12) y
C1 N7 H7 122.8(12) y
O10 N8 O9 124.40(14) y
O10 N8 N7 118.92(14) y
O9 N8 N7 116.64(14) y
C2 C21 H21A 109.5 ?
C2 C21 H21B 109.5 ?
H21A C21 H21B 109.5 ?
C2 C21 H21C 109.5 ?
H21A C21 H21C 109.5 ?
H21B C21 H21C 109.5 ?
C4 C41 H41A 109.5 ?
C4 C41 H41B 109.5 ?
H41A C41 H41B 109.5 ?
C4 C41 H41C 109.5 ?
H41A C41 H41C 109.5 ?
H41B C41 H41C 109.5 ?
C4 C41 H41D 109.5 ?
H41A C41 H41D 141.1 ?
H41B C41 H41D 56.3 ?
H41C C41 H41D 56.3 ?
C4 C41 H41E 109.5 ?
H41A C41 H41E 56.3 ?
H41B C41 H41E 141.1 ?
H41C C41 H41E 56.3 ?
H41D C41 H41E 109.5 ?
C4 C41 H41F 109.5 ?
H41A C41 H41F 56.3 ?
H41B C41 H41F 56.3 ?
H41C C41 H41F 141.1 ?
H41D C41 H41F 109.5 ?
H41E C41 H41F 109.5 ?
C6 C61 H61A 109.5 ?
C6 C61 H61B 109.5 ?
H61A C61 H61B 109.5 ?
C6 C61 H61C 109.5 ?
H61A C61 H61C 109.5 ?
H61B C61 H61C 109.5 ?

loop_
_geom_bond_atom_site_label_1
_geom_bond_atom_site_label_2
_geom_bond_distance
_geom_bond_publ_flag
C1 C2 1.393(2) y
C1 C6 1.394(2) y
C1 N7 1.4310(19) y
C2 C3 1.387(2) y
C2 C21 1.502(2) ?
C3 C4 1.385(3) y
C3 H3 0.937(17) ?
C4 C5 1.381(3) y
C4 C41 1.509(3) ?
C5 C6 1.387(2) y
C5 H5 0.941(18) ?
C6 C61 1.499(2) ?
N7 N8 1.3405(17) y
N7 H7 0.874(18) y
N8 O10 1.2173(16) y
N8 O9 1.2290(17) y
C21 H21A 0.9800 ?
C21 H21B 0.9800 ?
C21 H21C 0.9800 ?
C41 H41A 0.9800 ?
C41 H41B 0.9800 ?
C41 H41C 0.9800 ?
C41 H41D 0.9800 ?
C41 H41E 0.9800 ?
C41 H41F 0.9800 ?
C61 H61A 0.9800 ?
C61 H61B 0.9800 ?
C61 H61C 0.9800 ?

loop_
_geom_hbond_atom_site_label_D
_geom_hbond_atom_site_label_H
_geom_hbond_atom_site_label_A
_geom_hbond_site_symmetry_A
_geom_hbond_distance_DH
_geom_hbond_distance_HA
_geom_hbond_distance_DA
_geom_hbond_angle_DHA
N7 H7 O9 6_556 0.874(18) 2.080(19) 2.9320(18) 164.6(17)

loop_
_geom_torsion_atom_site_label_1
_geom_torsion_atom_site_label_2
_geom_torsion_atom_site_label_3
_geom_torsion_atom_site_label_4
_geom_torsion
_geom_torsion_publ_flag
C6 C1 C2 C3 -0.8(2) ?
N7 C1 C2 C3 -179.74(13) ?
C6 C1 C2 C21 178.93(15) ?
N7 C1 C2 C21 0.0(2) ?
C1 C2 C3 C4 0.8(2) ?
C21 C2 C3 C4 -178.95(16) ?
C2 C3 C4 C5 -0.2(3) ?
C2 C3 C4 C41 179.43(16) ?
C3 C4 C5 C6 -0.5(3) ?
C41 C4 C5 C6 179.91(16) ?
C4 C5 C6 C1 0.5(2) ?
C4 C5 C6 C61 -179.05(17) ?
C2 C1 C6 C5 0.2(2) ?
N7 C1 C6 C5 179.12(13) ?
C2 C1 C6 C61 179.72(15) ?
N7 C1 C6 C61 -1.4(2) ?
C2 C1 N7 N8 -84.18(19) y
C6 C1 N7 N8 96.85(18) y
C1 N7 N8 O10 5.5(2) y
C1 N7 N8 O9 -176.74(15) y
